data_1515407
loop_
_publ_author_name
'Johnston, Priscilla'
'Wheldale, Dylan'
'Braybrook, Carl'
'Saito, Kei'

_publ_section_title
;
 Topochemical polymerization using bis-thyminyl monomers
;
_journal_issue 14
_journal_name_full 'Polymer Chemistry'
_journal_page_first 4375
_journal_paper_doi 10.1039/c4py00265b
_journal_volume 5
_journal_year 2014
_chemical_formula_moiety 'C30 H38 N4 O10'
_chemical_formula_sum 'C30 H38 N4 O10'
_chemical_formula_weight 614.64
_chemical_name_common DiEtOArylBisThyPropOate
_chemical_name_systematic
;
 DiEtOArylBisThyPropOate
;
_space_group_IT_number 2
_symmetry_cell_setting triclinic
_symmetry_space_group_name_Hall '-P 1'
_symmetry_space_group_name_H-M 'P -1'
_atom_sites_solution_hydrogens geom
_atom_sites_solution_primary direct
_atom_sites_solution_secondary difmap
_audit_creation_method SHELXL-97
_cell_angle_alpha 75.17(3)
_cell_angle_beta 72.07(3)
_cell_angle_gamma 69.32(3)
_cell_formula_units_Z 2
_cell_length_a 11.598(2)
_cell_length_b 13.027(3)
_cell_length_c 13.432(3)
_cell_measurement_temperature 100(2)
_cell_volume 1781.5(8)
_computing_cell_refinement XDS
_computing_data_collection 'Blu Ice'
_computing_data_reduction XDS
_computing_molecular_graphics X-Seed
_computing_publication_material CIFTAB
_computing_structure_refinement 'SHELXL-97 (Sheldrick, 1997)'
_computing_structure_solution 'SHELXS-97 (Sheldrick, 1990)'
_diffrn_ambient_temperature 100(2)
_diffrn_measured_fraction_theta_full 0.835
_diffrn_measured_fraction_theta_max 0.835
_diffrn_measurement_device_type '\f goniostat with quantum 210r detector'
_diffrn_measurement_method 'f scan'
_diffrn_radiation_monochromator 'silicon double crystal'
_diffrn_radiation_source 'MX1 Beamline, Australian Synchrotron'
_diffrn_radiation_type synchrotron
_diffrn_radiation_wavelength 0.71070
_diffrn_reflns_av_R_equivalents 0.0354
_diffrn_reflns_av_sigmaI/netI 0.0772
_diffrn_reflns_limit_h_max 13
_diffrn_reflns_limit_h_min -13
_diffrn_reflns_limit_k_max 13
_diffrn_reflns_limit_k_min -15
_diffrn_reflns_limit_l_max 15
_diffrn_reflns_limit_l_min -15
_diffrn_reflns_number 7508
_diffrn_reflns_theta_full 25.00
_diffrn_reflns_theta_max 25.00
_diffrn_reflns_theta_min 1.93
_exptl_absorpt_coefficient_mu 0.087
_exptl_absorpt_correction_T_max 0.9991
_exptl_absorpt_correction_T_min 0.9983
_exptl_crystal_colour Colourless
_exptl_crystal_density_diffrn 1.146
_exptl_crystal_density_method 'not measured'
_exptl_crystal_description prism
_exptl_crystal_F_000 652
_exptl_crystal_size_max 0.02
_exptl_crystal_size_mid 0.02
_exptl_crystal_size_min 0.01
_refine_diff_density_max 0.735
_refine_diff_density_min -0.438
_refine_diff_density_rms 0.080
_refine_ls_extinction_coef 0.122(18)
_refine_ls_extinction_expression Fc^*^=kFc[1+0.001xFc^2^\l^3^/sin(2\q)]^-1/4^
_refine_ls_extinction_method SHELXL
_refine_ls_goodness_of_fit_ref 1.064
_refine_ls_hydrogen_treatment constr
_refine_ls_matrix_type full
_refine_ls_number_parameters 405
_refine_ls_number_reflns 5234
_refine_ls_number_restraints 0
_refine_ls_restrained_S_all 1.064
_refine_ls_R_factor_all 0.1312
_refine_ls_R_factor_gt 0.0956
_refine_ls_shift/su_max 0.000
_refine_ls_shift/su_mean 0.000
_refine_ls_structure_factor_coef Fsqd
_refine_ls_weighting_details 'calc w=1/[\s^2^(Fo^2^)+(0.1685P)^2^+2.2330P] where P=(Fo^2^+2Fc^2^)/3'
_refine_ls_weighting_scheme calc
_refine_ls_wR_factor_gt 0.2796
_refine_ls_wR_factor_ref 0.3108
_reflns_number_gt 3474
_reflns_number_total 5234
_reflns_threshold_expression >2sigma(I)
_cod_data_source_file c4py00265b2.cif
_cod_data_source_block 7EtOArylBisThyPropOate
_cod_depositor_comments 'Adding full bibliography for 1515405--1515407.cif.'
_cod_original_cell_volume 1781.6(6)
_cod_original_sg_symbol_H-M P-1
_cod_database_code 1515407

loop_
_symmetry_equiv_pos_as_xyz
'x, y, z'
'-x, -y, -z'

loop_
_atom_site_label
_atom_site_type_symbol
_atom_site_fract_x
_atom_site_fract_y
_atom_site_fract_z
_atom_site_U_iso_or_equiv
_atom_site_adp_type
_atom_site_occupancy
_atom_site_symmetry_multiplicity
_atom_site_calc_flag
_atom_site_refinement_flags
N1 N 0.5900(4) 0.8514(4) 0.2600(3) 0.0476(11) Uani 1 1 d .
C2 C 0.6849(5) 0.8996(5) 0.2464(4) 0.0457(12) Uani 1 1 d .
N3 N 0.6746(3) 1.0003(4) 0.1798(3) 0.0444(11) Uani 1 1 d .
C4 C 0.5776(4) 1.0569(5) 0.1244(4) 0.0450(12) Uani 1 1 d .
C5 C 0.4764(4) 1.0050(5) 0.1516(4) 0.0468(13) Uani 1 1 d .
C6 C 0.4886(4) 0.9072(5) 0.2140(4) 0.0479(13) Uani 1 1 d .
H6 H 0.4237 0.8732 0.2281 0.057 Uiso 1 1 calc R
O7 O 0.7709(3) 0.8544(3) 0.2920(3) 0.0531(10) Uani 1 1 d .
O8 O 0.5834(3) 1.1400(3) 0.0608(3) 0.0522(10) Uani 1 1 d .
C9 C 0.3619(5) 1.0689(6) 0.1050(5) 0.0576(15) Uani 1 1 d .
H9A H 0.3044 1.0234 0.1231 0.086 Uiso 1 1 calc R
H9B H 0.3902 1.0864 0.0276 0.086 Uiso 1 1 calc R
H9C H 0.3172 1.1381 0.1341 0.086 Uiso 1 1 calc R
C10 C 0.5987(5) 0.7424(5) 0.3270(5) 0.0546(14) Uani 1 1 d .
H10A H 0.5175 0.7259 0.3415 0.065 Uiso 1 1 calc R
H10B H 0.6123 0.7443 0.3957 0.065 Uiso 1 1 calc R
C11 C 0.7062(6) 0.6505(5) 0.2755(5) 0.0587(15) Uani 1 1 d .
H11A H 0.7880 0.6606 0.2723 0.070 Uiso 1 1 calc R
H11B H 0.7028 0.5781 0.3209 0.070 Uiso 1 1 calc R
C12 C 0.7028(5) 0.6466(5) 0.1664(5) 0.0558(15) Uani 1 1 d .
O13 O 0.6005(3) 0.6256(4) 0.1638(3) 0.0581(11) Uani 1 1 d .
C14 C 0.5894(6) 0.6215(6) 0.0610(5) 0.0623(16) Uani 1 1 d .
H14A H 0.5846 0.6944 0.0159 0.094 Uiso 1 1 calc R
H14B H 0.5124 0.6021 0.0690 0.094 Uiso 1 1 calc R
H14C H 0.6638 0.5653 0.0281 0.094 Uiso 1 1 calc R
O15 O 0.7802(6) 0.6624(8) 0.0888(4) 0.135(3) Uani 1 1 d .
C16 C 0.7696(4) 1.0553(4) 0.1671(4) 0.0443(12) Uani 1 1 d .
H16A H 0.7948 1.0378 0.2350 0.053 Uiso 1 1 calc R
H16B H 0.7299 1.1368 0.1526 0.053 Uiso 1 1 calc R
C17 C 0.8879(4) 1.0235(4) 0.0798(4) 0.0417(11) Uani 1 1 d .
C18 C 0.9173(4) 0.9373(4) 0.0277(4) 0.0418(11) Uani 1 1 d .
H18 H 0.8606 0.8941 0.0455 0.050 Uiso 1 1 calc R
C19 C 1.0288(4) 0.9107(4) -0.0513(4) 0.0432(12) Uani 1 1 d .
O20 O 1.0670(3) 0.8258(3) -0.1073(3) 0.0512(10) Uani 1 1 d .
C21 C 0.9981(6) 0.7451(6) -0.0698(5) 0.0611(16) Uani 1 1 d .
H21A H 0.9138 0.7771 -0.0866 0.073 Uiso 1 1 calc R
H21B H 0.9854 0.7224 0.0081 0.073 Uiso 1 1 calc R
C22 C 1.0747(7) 0.6476(7) -0.1241(6) 0.087(3) Uani 1 1 d .
H22A H 1.0676 0.6657 -0.1978 0.130 Uiso 1 1 calc R
H22B H 1.0431 0.5839 -0.0874 0.130 Uiso 1 1 calc R
H22C H 1.1639 0.6290 -0.1227 0.130 Uiso 1 1 calc R
N23 N 0.9021(4) 0.2315(4) 0.6601(3) 0.0435(10) Uani 1 1 d .
C24 C 0.8121(4) 0.2380(4) 0.6089(4) 0.0411(11) Uani 1 1 d .
N25 N 0.8241(3) 0.2976(4) 0.5076(3) 0.0415(10) Uani 1 1 d .
C26 C 0.9195(4) 0.3498(5) 0.4537(4) 0.0442(12) Uani 1 1 d .
C27 C 1.0147(5) 0.3306(5) 0.5109(4) 0.0477(13) Uani 1 1 d .
C28 C 1.0011(4) 0.2741(5) 0.6102(4) 0.0471(13) Uani 1 1 d .
H28 H 1.0631 0.2631 0.6475 0.057 Uiso 1 1 calc R
O29 O 0.7266(3) 0.1955(3) 0.6518(3) 0.0503(10) Uani 1 1 d .
O30 O 0.9167(3) 0.4058(4) 0.3666(3) 0.0556(10) Uani 1 1 d .
C31 C 1.1254(5) 0.3755(6) 0.4541(5) 0.0633(16) Uani 1 1 d .
H31A H 1.1772 0.3648 0.5035 0.095 Uiso 1 1 calc R
H31B H 1.0938 0.4550 0.4270 0.095 Uiso 1 1 calc R
H31C H 1.1771 0.3358 0.3947 0.095 Uiso 1 1 calc R
C32 C 0.8883(5) 0.1742(5) 0.7723(4) 0.0546(14) Uani 1 1 d .
H32A H 0.8768 0.1012 0.7773 0.065 Uiso 1 1 calc R
H32B H 0.9677 0.1603 0.7936 0.065 Uiso 1 1 calc R
C33 C 0.7809(5) 0.2376(5) 0.8474(4) 0.0565(15) Uani 1 1 d .
H33A H 0.7716 0.1890 0.9175 0.068 Uiso 1 1 calc R
H33B H 0.7027 0.2536 0.8236 0.068 Uiso 1 1 calc R
C34 C 0.7882(5) 0.3449(6) 0.8622(5) 0.0544(14) Uani 1 1 d .
O35 O 0.8985(4) 0.3611(5) 0.8205(4) 0.0802(16) Uani 1 1 d .
C36 C 0.9102(7) 0.4654(7) 0.8308(7) 0.087(2) Uani 1 1 d .
H36A H 0.8352 0.5265 0.8167 0.131 Uiso 1 1 calc R
H36B H 0.9864 0.4791 0.7796 0.131 Uiso 1 1 calc R
H36C H 0.9167 0.4609 0.9029 0.131 Uiso 1 1 calc R
O37 O 0.7008(5) 0.4115(6) 0.9109(6) 0.112(2) Uani 1 1 d .
C38 C 0.7259(4) 0.3106(5) 0.4524(4) 0.0455(12) Uani 1 1 d .
H38A H 0.7000 0.2419 0.4728 0.055 Uiso 1 1 calc R
H38B H 0.7621 0.3212 0.3748 0.055 Uiso 1 1 calc R
C39 C 0.6096(4) 0.4093(4) 0.4798(4) 0.0397(11) Uani 1 1 d .
C40 C 0.5161(4) 0.4388(4) 0.4233(4) 0.0422(12) Uani 1 1 d .
O41 O 0.5387(3) 0.3740(3) 0.3504(3) 0.0481(9) Uani 1 1 d .
C42 C 0.4532(5) 0.4101(5) 0.2817(4) 0.0519(14) Uani 1 1 d .
H42A H 0.4484 0.4872 0.2447 0.062 Uiso 1 1 calc R
H42B H 0.3670 0.4081 0.3232 0.062 Uiso 1 1 calc R
C43 C 0.5048(6) 0.3319(7) 0.2030(6) 0.0703(18) Uani 1 1 d .
H43A H 0.5869 0.3394 0.1584 0.105 Uiso 1 1 calc R
H43B H 0.4453 0.3498 0.1582 0.105 Uiso 1 1 calc R
H43C H 0.5157 0.2553 0.2407 0.105 Uiso 1 1 calc R
C44 C 0.5926(4) 0.4713(4) 0.5550(4) 0.0412(11) Uani 1 1 d .
H2 H 0.6561 0.4525 0.5930 0.049 Uiso 1 1 calc R

loop_
_atom_site_aniso_label
_atom_site_aniso_U_11
_atom_site_aniso_U_22
_atom_site_aniso_U_33
_atom_site_aniso_U_23
_atom_site_aniso_U_13
_atom_site_aniso_U_12
N1 0.043(2) 0.052(3) 0.053(3) 0.004(2) -0.0156(18) -0.027(2)
C2 0.043(2) 0.052(4) 0.045(3) -0.004(2) -0.008(2) -0.023(2)
N3 0.0347(19) 0.047(3) 0.053(3) -0.001(2) -0.0097(17) -0.0202(18)
C4 0.041(2) 0.044(3) 0.049(3) -0.006(2) -0.010(2) -0.014(2)
C5 0.038(2) 0.057(4) 0.050(3) -0.009(3) -0.010(2) -0.019(2)
C6 0.040(2) 0.054(4) 0.052(3) -0.002(3) -0.010(2) -0.024(2)
O7 0.0490(19) 0.052(2) 0.066(2) 0.0034(18) -0.0261(17) -0.0230(17)
O8 0.0533(19) 0.046(2) 0.057(2) -0.0020(18) -0.0149(16) -0.0184(17)
C9 0.048(3) 0.064(4) 0.065(4) -0.006(3) -0.022(3) -0.018(3)
C10 0.060(3) 0.057(4) 0.058(3) 0.009(3) -0.022(3) -0.036(3)
C11 0.066(3) 0.054(4) 0.068(4) 0.009(3) -0.031(3) -0.032(3)
C12 0.049(3) 0.058(4) 0.066(4) 0.003(3) -0.013(3) -0.032(3)
O13 0.051(2) 0.074(3) 0.056(2) -0.013(2) -0.0120(17) -0.027(2)
C14 0.060(3) 0.065(4) 0.067(4) -0.007(3) -0.021(3) -0.022(3)
O15 0.109(4) 0.256(10) 0.080(4) 0.011(5) -0.015(3) -0.136(6)
C16 0.037(2) 0.040(3) 0.059(3) -0.010(2) -0.007(2) -0.017(2)
C17 0.035(2) 0.043(3) 0.049(3) -0.001(2) -0.0122(19) -0.017(2)
C18 0.035(2) 0.044(3) 0.051(3) -0.002(2) -0.012(2) -0.020(2)
C19 0.040(2) 0.044(3) 0.050(3) -0.002(2) -0.013(2) -0.018(2)
O20 0.0490(18) 0.053(2) 0.058(2) -0.0141(18) -0.0003(16) -0.0297(17)
C21 0.064(3) 0.066(4) 0.066(4) -0.017(3) -0.002(3) -0.042(3)
C22 0.104(5) 0.088(6) 0.087(5) -0.045(4) 0.019(4) -0.065(5)
N23 0.041(2) 0.045(3) 0.047(2) -0.0001(19) -0.0155(17) -0.0160(18)
C24 0.038(2) 0.040(3) 0.044(3) -0.005(2) -0.011(2) -0.012(2)
N25 0.0375(19) 0.043(3) 0.048(2) -0.0040(19) -0.0143(17) -0.0164(17)
C26 0.042(2) 0.046(3) 0.046(3) -0.006(2) -0.009(2) -0.016(2)
C27 0.043(2) 0.056(4) 0.049(3) -0.008(3) -0.008(2) -0.023(2)
C28 0.037(2) 0.051(3) 0.059(3) -0.009(3) -0.018(2) -0.013(2)
O29 0.0442(18) 0.060(3) 0.055(2) -0.0042(18) -0.0091(15) -0.0306(18)
O30 0.059(2) 0.063(3) 0.051(2) 0.0027(19) -0.0175(17) -0.0302(19)
C31 0.049(3) 0.080(5) 0.067(4) -0.005(3) -0.011(3) -0.035(3)
C32 0.061(3) 0.055(4) 0.055(3) 0.010(3) -0.027(3) -0.028(3)
C33 0.061(3) 0.073(4) 0.047(3) 0.004(3) -0.017(3) -0.041(3)
C34 0.049(3) 0.065(4) 0.056(3) -0.009(3) -0.015(2) -0.024(3)
O35 0.071(3) 0.086(4) 0.095(3) -0.037(3) 0.015(2) -0.051(3)
C36 0.086(5) 0.095(6) 0.101(6) -0.035(5) 0.006(4) -0.062(5)
O37 0.062(3) 0.107(5) 0.189(7) -0.074(5) -0.012(3) -0.033(3)
C38 0.040(2) 0.052(3) 0.052(3) -0.008(2) -0.017(2) -0.018(2)
C39 0.040(2) 0.042(3) 0.042(3) -0.001(2) -0.0121(19) -0.020(2)
C40 0.046(2) 0.046(3) 0.045(3) -0.004(2) -0.014(2) -0.024(2)
O41 0.0473(18) 0.052(2) 0.053(2) -0.0162(17) -0.0190(15) -0.0142(16)
C42 0.049(3) 0.067(4) 0.052(3) -0.016(3) -0.018(2) -0.023(3)
C43 0.072(4) 0.076(5) 0.073(4) -0.028(4) -0.031(3) -0.011(3)
C44 0.035(2) 0.047(3) 0.046(3) -0.006(2) -0.0117(19) -0.016(2)

loop_
_atom_type_symbol
_atom_type_description
_atom_type_scat_dispersion_real
_atom_type_scat_dispersion_imag
_atom_type_scat_source
C C 0.0033 0.0016 'International Tables Vol C Tables 4.2.6.8 and 6.1.1.4'
H H 0.0000 0.0000 'International Tables Vol C Tables 4.2.6.8 and 6.1.1.4'
N N 0.0061 0.0033 'International Tables Vol C Tables 4.2.6.8 and 6.1.1.4'
O O 0.0106 0.0060 'International Tables Vol C Tables 4.2.6.8 and 6.1.1.4'

loop_
_geom_angle_atom_site_label_1
_geom_angle_atom_site_label_2
_geom_angle_atom_site_label_3
_geom_angle
_geom_angle_site_symmetry_1
_geom_angle_site_symmetry_3
C6 N1 C2 120.6(5) . .
C6 N1 C10 121.1(4) . .
C2 N1 C10 118.2(4) . .
O7 C2 N3 122.7(4) . .
O7 C2 N1 121.4(5) . .
N3 C2 N1 115.9(4) . .
C2 N3 C4 125.5(4) . .
C2 N3 C16 117.4(4) . .
C4 N3 C16 117.1(5) . .
O8 C4 N3 120.2(4) . .
O8 C4 C5 125.4(5) . .
N3 C4 C5 114.3(5) . .
C6 C5 C4 119.3(5) . .
C6 C5 C9 123.9(4) . .
C4 C5 C9 116.8(5) . .
C5 C6 N1 123.9(4) . .
N1 C10 C11 112.1(5) . .
C12 C11 C10 114.0(5) . .
O15 C12 O13 121.7(6) . .
O15 C12 C11 125.1(5) . .
O13 C12 C11 113.1(4) . .
C12 O13 C14 116.6(4) . .
N3 C16 C17 115.0(4) . .
C18 C17 C19 119.0(4) . 2_775
C18 C17 C16 124.1(4) . .
C19 C17 C16 116.9(4) 2_775 .
C17 C18 C19 121.6(4) . .
O20 C19 C18 125.9(4) . .
O20 C19 C17 114.7(4) . 2_775
C18 C19 C17 119.4(5) . 2_775
C19 O20 C21 117.0(4) . .
O20 C21 C22 107.3(4) . .
C28 N23 C24 121.9(5) . .
C28 N23 C32 120.6(4) . .
C24 N23 C32 117.4(4) . .
O29 C24 N25 122.5(4) . .
O29 C24 N23 122.1(5) . .
N25 C24 N23 115.4(4) . .
C24 N25 C26 125.5(4) . .
C24 N25 C38 116.7(4) . .
C26 N25 C38 117.8(4) . .
O30 C26 N25 120.0(4) . .
O30 C26 C27 125.3(4) . .
N25 C26 C27 114.8(5) . .
C28 C27 C26 119.2(4) . .
C28 C27 C31 123.4(5) . .
C26 C27 C31 117.4(5) . .
C27 C28 N23 122.9(4) . .
C33 C32 N23 113.8(5) . .
C32 C33 C34 117.3(4) . .
O37 C34 O35 121.3(6) . .
O37 C34 C33 124.2(5) . .
O35 C34 C33 114.5(5) . .
C34 O35 C36 116.8(5) . .
N25 C38 C39 111.7(4) . .
C44 C39 C40 118.8(5) . .
C44 C39 C38 123.9(4) . .
C40 C39 C38 117.3(4) . .
O41 C40 C44 124.4(4) . 2_666
O41 C40 C39 115.8(5) . .
C44 C40 C39 119.8(4) 2_666 .
C40 O41 C42 117.1(4) . .
O41 C42 C43 106.9(5) . .
C39 C44 C40 121.4(4) . 2_666

loop_
_geom_bond_atom_site_label_1
_geom_bond_atom_site_label_2
_geom_bond_distance
_geom_bond_site_symmetry_2
N1 C6 1.381(7) .
N1 C2 1.394(6) .
N1 C10 1.462(7) .
C2 O7 1.222(6) .
C2 N3 1.375(7) .
N3 C4 1.418(7) .
N3 C16 1.461(5) .
C4 O8 1.204(7) .
C4 C5 1.462(6) .
C5 C6 1.321(8) .
C5 C9 1.521(7) .
C10 C11 1.518(9) .
C11 C12 1.492(8) .
C12 O15 1.174(7) .
C12 O13 1.320(6) .
O13 C14 1.442(7) .
C16 C17 1.511(7) .
C17 C18 1.362(7) .
C17 C19 1.415(6) 2_775
C18 C19 1.394(7) .
C19 O20 1.364(6) .
C19 C17 1.415(6) 2_775
O20 C21 1.440(6) .
C21 C22 1.488(9) .
N23 C28 1.364(6) .
N23 C24 1.385(6) .
N23 C32 1.488(7) .
C24 O29 1.222(6) .
C24 N25 1.376(7) .
N25 C26 1.412(6) .
N25 C38 1.481(6) .
C26 O30 1.213(6) .
C26 C27 1.450(7) .
C27 C28 1.340(8) .
C27 C31 1.507(7) .
C32 C33 1.475(9) .
C33 C34 1.495(9) .
C34 O37 1.213(8) .
C34 O35 1.298(6) .
O35 C36 1.456(8) .
C38 C39 1.523(7) .
C39 C44 1.375(7) .
C39 C40 1.401(7) .
C40 O41 1.360(6) .
C40 C44 1.398(7) 2_666
O41 C42 1.438(6) .
C42 C43 1.499(8) .
C44 C40 1.398(7) 2_666
